data_7218250
loop_
_publ_author_name
'Singh, Suryabhan'
'Bhattacharya, Subrato'

_publ_section_title
;
 Studies of structural diversity due to inter-/intra-molecular hydrogen
 bonding and photoluminescent properties in thiocarboxylate Cu(I) and
 Ag(I) complexes
;
_journal_name_full 'RSC Adv.'
_journal_paper_doi 10.1039/C4RA07883G
_journal_year 2014
_chemical_formula_sum 'C48 H39 Cu N2 O P2 S3'
_chemical_formula_weight 881.47
_space_group_IT_number 14
_symmetry_cell_setting monoclinic
_symmetry_Int_Tables_number 14
_symmetry_space_group_name_Hall '-P 2ybc'
_symmetry_space_group_name_H-M 'P 1 21/c 1'
_atom_sites_solution_hydrogens geom
_atom_sites_solution_primary direct
_atom_sites_solution_secondary difmap
_audit_creation_method SHELXL-97
_cell_angle_alpha 90.00
_cell_angle_beta 108.708(4)
_cell_angle_gamma 90.00
_cell_formula_units_Z 4
_cell_length_a 13.2247(4)
_cell_length_b 19.1038(6)
_cell_length_c 18.0282(6)
_cell_measurement_temperature 293(2)
_cell_volume 4314.0(3)
_computing_structure_refinement 'SHELXL-97 (Sheldrick, 1997)'
_diffrn_ambient_temperature 293(2)
_diffrn_measured_fraction_theta_full 0.998
_diffrn_measured_fraction_theta_max 0.844
_diffrn_radiation_monochromator graphite
_diffrn_radiation_type MoK\a
_diffrn_radiation_wavelength 0.71073
_diffrn_reflns_av_R_equivalents 0.0286
_diffrn_reflns_av_sigmaI/netI 0.0511
_diffrn_reflns_limit_h_max 17
_diffrn_reflns_limit_h_min -12
_diffrn_reflns_limit_k_max 25
_diffrn_reflns_limit_k_min -24
_diffrn_reflns_limit_l_max 24
_diffrn_reflns_limit_l_min -21
_diffrn_reflns_number 21407
_diffrn_reflns_theta_full 25.00
_diffrn_reflns_theta_max 29.17
_diffrn_reflns_theta_min 3.20
_diffrn_source 'fine-focus sealed tube'
_exptl_absorpt_coefficient_mu 0.764
_exptl_absorpt_correction_T_max 1.00000
_exptl_absorpt_correction_T_min 0.89994
_exptl_absorpt_correction_type multi-scan
_exptl_crystal_colour Yellow
_exptl_crystal_density_diffrn 1.357
_exptl_crystal_density_method 'not measured'
_exptl_crystal_description 'Block '
_exptl_crystal_F_000 1824
_exptl_crystal_recrystallization_method 'Chloroform and methanol'
_exptl_crystal_size_max 0.32
_exptl_crystal_size_mid 0.30
_exptl_crystal_size_min 0.29
_refine_diff_density_max 1.724
_refine_diff_density_min -0.916
_refine_diff_density_rms 0.072
_refine_ls_extinction_method none
_refine_ls_goodness_of_fit_ref 1.010
_refine_ls_hydrogen_treatment mixed
_refine_ls_matrix_type full
_refine_ls_number_parameters 511
_refine_ls_number_reflns 9839
_refine_ls_number_restraints 15
_refine_ls_restrained_S_all 1.039
_refine_ls_R_factor_all 0.1002
_refine_ls_R_factor_gt 0.0604
_refine_ls_shift/su_max 0.004
_refine_ls_shift/su_mean 0.000
_refine_ls_structure_factor_coef Fsqd
_refine_ls_weighting_details 'calc w=1/[\s^2^(Fo^2^)+(0.0567P)^2^+7.1026P] where P=(Fo^2^+2Fc^2^)/3'
_refine_ls_weighting_scheme calc
_refine_ls_wR_factor_gt 0.1338
_refine_ls_wR_factor_ref 0.1591
_reflns_number_gt 6548
_reflns_number_total 9839
_reflns_threshold_expression >2sigma(I)
_cod_data_source_file c4ra07883g2.cif
_cod_data_source_block cutta-mb
_cod_original_cell_volume 4314.0(2)
_cod_original_sg_symbol_H-M 'P 21/c'
_cod_database_code 7218250

loop_
_symmetry_equiv_pos_as_xyz
'x, y, z'
'-x, y+1/2, -z+1/2'
'-x, -y, -z'
'x, -y-1/2, z-1/2'

loop_
_atom_site_label
_atom_site_type_symbol
_atom_site_fract_x
_atom_site_fract_y
_atom_site_fract_z
_atom_site_U_iso_or_equiv
_atom_site_adp_type
_atom_site_occupancy
_atom_site_symmetry_multiplicity
_atom_site_calc_flag
_atom_site_refinement_flags
_atom_site_disorder_assembly
_atom_site_disorder_group
C2 C 0.5778(4) 0.1519(3) 0.5752(3) 0.0869(6) Uani 0.722(4) 1 d PD A 1
S3 S 0.52552(18) 0.09344(14) 0.50540(14) 0.0869(6) Uani 0.722(4) 1 d PD A 1
C3 C 0.5038(7) 0.1583(6) 0.6151(6) 0.0869(6) Uani 0.722(4) 1 d PD A 1
H3 H 0.5149 0.1886 0.6573 0.104 Uiso 0.722(4) 1 calc PR A 1
C4 C 0.4148(8) 0.1179(6) 0.5894(6) 0.0869(6) Uani 0.722(4) 1 d PD A 1
H4 H 0.3599 0.1179 0.6113 0.104 Uiso 0.722(4) 1 calc PR A 1
C5 C 0.4162(7) 0.0783(5) 0.5287(6) 0.0869(6) Uani 0.722(4) 1 d PD A 1
H5 H 0.3632 0.0466 0.5031 0.104 Uiso 0.722(4) 1 calc PR A 1
C2A C 0.5778(4) 0.1519(3) 0.5752(3) 0.0869(6) Uani 0.278(4) 1 d PD A 2
C3A C 0.5037(15) 0.1171(12) 0.5170(12) 0.0869(6) Uani 0.278(4) 1 d PD A 2
H3A H 0.5122 0.1051 0.4693 0.104 Uiso 0.278(4) 1 calc PR A 2
S3A S 0.5194(5) 0.1697(4) 0.6392(4) 0.0869(6) Uani 0.278(4) 1 d PD A 2
C5A C 0.4141(19) 0.1260(16) 0.6066(14) 0.0869(6) Uani 0.278(4) 1 d PD A 2
H5A H 0.3625 0.1187 0.6307 0.104 Uiso 0.278(4) 1 calc PR A 2
C4A C 0.4135(19) 0.1016(12) 0.5378(14) 0.0869(6) Uani 0.278(4) 1 d PD A 2
H4A H 0.3567 0.0759 0.5055 0.104 Uiso 0.278(4) 1 calc PR A 2
Cu1 Cu 0.83994(4) 0.23934(2) 0.48114(3) 0.04014(14) Uani 1 1 d . . .
P1 P 1.02033(7) 0.23253(5) 0.54275(6) 0.0361(2) Uani 1 1 d . . .
S2 S 0.82859(8) 0.19570(6) 0.35434(6) 0.0520(3) Uani 1 1 d . . .
S1 S 0.75775(8) 0.15108(5) 0.53246(6) 0.0457(2) Uani 1 1 d . A .
P2 P 0.74700(8) 0.34208(5) 0.45095(6) 0.0407(2) Uani 1 1 d . . .
N1 N 0.6469(3) 0.12230(18) 0.3393(2) 0.0436(8) Uani 1 1 d . . .
C15 C 1.0340(5) 0.2660(4) 0.7680(3) 0.091(2) Uani 1 1 d . . .
H008 H 0.9939 0.2528 0.7996 0.109 Uiso 1 1 calc R . .
N2 N 0.6472(3) 0.17485(19) 0.2334(2) 0.0460(8) Uani 1 1 d D . .
O1 O 0.7087(3) 0.23661(19) 0.6292(2) 0.0761(11) Uani 1 1 d . A .
C19 C 1.1097(3) 0.27673(19) 0.4994(2) 0.0358(8) Uani 1 1 d . . .
C43 C 0.6077(3) 0.3334(2) 0.3888(2) 0.0426(9) Uani 1 1 d . . .
C20 C 1.2131(3) 0.2536(2) 0.5090(2) 0.0458(9) Uani 1 1 d . . .
H015 H 1.2388 0.2137 0.5386 0.055 Uiso 1 1 calc R . .
C6 C 0.7050(3) 0.1646(2) 0.3087(2) 0.0406(9) Uani 1 1 d . . .
C18 C 1.1545(3) 0.3039(2) 0.6757(2) 0.0507(10) Uani 1 1 d . . .
H017 H 1.1963 0.3168 0.6452 0.061 Uiso 1 1 calc R . .
C37 C 0.8012(3) 0.4030(2) 0.3950(2) 0.0446(9) Uani 1 1 d . . .
C12 C 0.5514(3) 0.1393(2) 0.2152(2) 0.0450(9) Uani 1 1 d . . .
C1 C 0.6811(3) 0.1866(2) 0.5852(2) 0.0451(9) Uani 1 1 d . . .
C7 C 0.5509(3) 0.1057(2) 0.2830(2) 0.0427(9) Uani 1 1 d . . .
C25 C 1.0715(3) 0.1420(2) 0.5500(2) 0.0451(9) Uani 1 1 d . . .
C38 C 0.8526(3) 0.4648(2) 0.4264(3) 0.0530(11) Uani 1 1 d . . .
H023 H 0.8550 0.4785 0.4764 0.064 Uiso 1 1 calc R . .
C13 C 1.0647(3) 0.2631(2) 0.6435(2) 0.0419(9) Uani 1 1 d . . .
C24 C 1.0748(3) 0.3369(2) 0.4560(3) 0.0513(10) Uani 1 1 d . . .
H025 H 1.0061 0.3534 0.4484 0.062 Uiso 1 1 calc R . .
C47 C 0.4470(4) 0.3779(3) 0.2947(3) 0.0626(13) Uani 1 1 d . . .
H026 H 0.4111 0.4139 0.2621 0.075 Uiso 1 1 calc R . .
C44 C 0.5539(3) 0.2722(2) 0.3923(3) 0.0518(10) Uani 1 1 d . . .
H027 H 0.5888 0.2361 0.4251 0.062 Uiso 1 1 calc R . .
C31 C 0.7374(3) 0.3950(2) 0.5327(2) 0.0435(9) Uani 1 1 d . . .
C48 C 0.5534(4) 0.3864(2) 0.3390(3) 0.0549(11) Uani 1 1 d . . .
H029 H 0.5886 0.4277 0.3354 0.066 Uiso 1 1 calc R . .
C40 C 0.8965(4) 0.4865(3) 0.3097(4) 0.0736(15) Uani 1 1 d . . .
H030 H 0.9283 0.5143 0.2811 0.088 Uiso 1 1 calc R . .
C42 C 0.7981(4) 0.3839(2) 0.3200(3) 0.0544(11) Uani 1 1 d . . .
H031 H 0.7640 0.3427 0.2980 0.065 Uiso 1 1 calc R . .
C21 C 1.2776(3) 0.2892(3) 0.4754(3) 0.0574(12) Uani 1 1 d . . .
H032 H 1.3463 0.2729 0.4820 0.069 Uiso 1 1 calc R . .
C36 C 0.8174(4) 0.3889(2) 0.6039(3) 0.0586(11) Uani 1 1 d . . .
H033 H 0.8735 0.3580 0.6090 0.070 Uiso 1 1 calc R . .
C14 C 1.0030(4) 0.2448(3) 0.6904(3) 0.0712(15) Uani 1 1 d . . .
H034 H 0.9413 0.2184 0.6697 0.085 Uiso 1 1 calc R . .
C11 C 0.4675(4) 0.1326(3) 0.1465(3) 0.0628(12) Uani 1 1 d . . .
H035 H 0.4681 0.1547 0.1008 0.075 Uiso 1 1 calc R . .
C41 C 0.8454(4) 0.4258(3) 0.2777(3) 0.0702(14) Uani 1 1 d . . .
H036 H 0.8425 0.4127 0.2274 0.084 Uiso 1 1 calc R . .
C27 C 1.1095(4) 0.0415(3) 0.4826(4) 0.0745(15) Uani 1 1 d . . .
H037 H 1.1101 0.0205 0.4362 0.089 Uiso 1 1 calc R . .
C30 C 1.1092(4) 0.1059(3) 0.6189(3) 0.0761(15) Uani 1 1 d . . .
H038 H 1.1101 0.1267 0.6658 0.091 Uiso 1 1 calc R . .
C10 C 0.3827(4) 0.0918(3) 0.1485(3) 0.0699(14) Uani 1 1 d . . .
H039 H 0.3245 0.0867 0.1032 0.084 Uiso 1 1 calc R . .
C22 C 1.2416(4) 0.3479(3) 0.4325(3) 0.0643(13) Uani 1 1 d . . .
H040 H 1.2853 0.3712 0.4091 0.077 Uiso 1 1 calc R . .
C34 C 0.7321(5) 0.4732(3) 0.6609(3) 0.0728(15) Uani 1 1 d . . .
H041 H 0.7303 0.4995 0.7039 0.087 Uiso 1 1 calc R . .
C46 C 0.3945(4) 0.3172(3) 0.2985(3) 0.0685(14) Uani 1 1 d . . .
H042 H 0.3233 0.3116 0.2684 0.082 Uiso 1 1 calc R . .
C39 C 0.9006(4) 0.5061(3) 0.3838(3) 0.0677(14) Uani 1 1 d . . .
H043 H 0.9355 0.5472 0.4056 0.081 Uiso 1 1 calc R . .
C45 C 0.4477(4) 0.2645(3) 0.3469(3) 0.0677(13) Uani 1 1 d . . .
H044 H 0.4122 0.2230 0.3494 0.081 Uiso 1 1 calc R . .
C8 C 0.4661(4) 0.0639(2) 0.2845(3) 0.0567(11) Uani 1 1 d . . .
H045 H 0.4659 0.0407 0.3298 0.068 Uiso 1 1 calc R . .
C32 C 0.6551(4) 0.4411(3) 0.5279(3) 0.0643(13) Uani 1 1 d . . .
H046 H 0.6003 0.4461 0.4806 0.077 Uiso 1 1 calc R . .
C26 C 1.0712(4) 0.1086(2) 0.4819(3) 0.0593(12) Uani 1 1 d . . .
H047 H 1.0444 0.1321 0.4344 0.071 Uiso 1 1 calc R . .
C35 C 0.8150(5) 0.4282(3) 0.6675(3) 0.0723(14) Uani 1 1 d . . .
H048 H 0.8698 0.4240 0.7150 0.087 Uiso 1 1 calc R . .
C9 C 0.3820(4) 0.0584(3) 0.2160(3) 0.0654(13) Uani 1 1 d . . .
H049 H 0.3232 0.0314 0.2153 0.078 Uiso 1 1 calc R . .
C33 C 0.6523(4) 0.4795(3) 0.5916(3) 0.0722(14) Uani 1 1 d . . .
H051 H 0.5957 0.5099 0.5872 0.087 Uiso 1 1 calc R . .
C23 C 1.1420(4) 0.3729(3) 0.4235(3) 0.0676(14) Uani 1 1 d . . .
H052 H 1.1187 0.4140 0.3957 0.081 Uiso 1 1 calc R . .
C17 C 1.1830(5) 0.3258(3) 0.7528(3) 0.0693(14) Uani 1 1 d . . .
H053 H 1.2430 0.3538 0.7734 0.083 Uiso 1 1 calc R . .
C16 C 1.1238(5) 0.3067(4) 0.7986(3) 0.0845(19) Uani 1 1 d . . .
H054 H 1.1439 0.3210 0.8506 0.101 Uiso 1 1 calc R . .
C28 C 1.1460(5) 0.0066(3) 0.5506(5) 0.0888(19) Uani 1 1 d . . .
H055 H 1.1712 -0.0389 0.5510 0.107 Uiso 1 1 calc R . .
C29 C 1.1466(5) 0.0368(3) 0.6182(4) 0.099(2) Uani 1 1 d . . .
H056 H 1.1719 0.0119 0.6648 0.119 Uiso 1 1 calc R . .
H1 H 0.666(3) 0.115(2) 0.387(2) 0.044(12) Uiso 1 1 d . . .
H2 H 0.668(3) 0.2028(19) 0.202(2) 0.060(14) Uiso 1 1 d D . .

loop_
_atom_site_aniso_label
_atom_site_aniso_U_11
_atom_site_aniso_U_22
_atom_site_aniso_U_33
_atom_site_aniso_U_23
_atom_site_aniso_U_13
_atom_site_aniso_U_12
C2 0.0746(11) 0.1101(16) 0.0914(13) -0.0388(11) 0.0483(10) -0.0428(10)
S3 0.0746(11) 0.1101(16) 0.0914(13) -0.0388(11) 0.0483(10) -0.0428(10)
C3 0.0746(11) 0.1101(16) 0.0914(13) -0.0388(11) 0.0483(10) -0.0428(10)
C4 0.0746(11) 0.1101(16) 0.0914(13) -0.0388(11) 0.0483(10) -0.0428(10)
C5 0.0746(11) 0.1101(16) 0.0914(13) -0.0388(11) 0.0483(10) -0.0428(10)
C2A 0.0746(11) 0.1101(16) 0.0914(13) -0.0388(11) 0.0483(10) -0.0428(10)
C3A 0.0746(11) 0.1101(16) 0.0914(13) -0.0388(11) 0.0483(10) -0.0428(10)
S3A 0.0746(11) 0.1101(16) 0.0914(13) -0.0388(11) 0.0483(10) -0.0428(10)
C5A 0.0746(11) 0.1101(16) 0.0914(13) -0.0388(11) 0.0483(10) -0.0428(10)
C4A 0.0746(11) 0.1101(16) 0.0914(13) -0.0388(11) 0.0483(10) -0.0428(10)
Cu1 0.0326(2) 0.0418(3) 0.0464(3) 0.0021(2) 0.01309(19) 0.0005(2)
P1 0.0307(5) 0.0405(5) 0.0389(5) 0.0047(4) 0.0137(4) 0.0010(4)
S2 0.0433(6) 0.0687(7) 0.0504(6) -0.0101(5) 0.0240(5) -0.0109(5)
S1 0.0495(6) 0.0426(5) 0.0535(6) -0.0006(5) 0.0284(5) -0.0024(4)
P2 0.0354(5) 0.0390(5) 0.0455(6) -0.0008(4) 0.0099(4) 0.0016(4)
N1 0.0461(19) 0.047(2) 0.0398(19) 0.0007(16) 0.0166(16) -0.0042(15)
C15 0.076(4) 0.162(6) 0.049(3) 0.024(4) 0.040(3) 0.037(4)
N2 0.0468(19) 0.051(2) 0.0420(19) 0.0056(16) 0.0167(15) -0.0006(16)
O1 0.083(2) 0.080(2) 0.085(2) -0.040(2) 0.055(2) -0.026(2)
C19 0.0333(18) 0.040(2) 0.0336(18) -0.0035(15) 0.0106(14) -0.0016(15)
C43 0.0357(19) 0.044(2) 0.046(2) -0.0041(18) 0.0113(17) 0.0020(17)
C20 0.036(2) 0.056(3) 0.048(2) 0.0023(19) 0.0151(17) 0.0036(18)
C6 0.046(2) 0.038(2) 0.043(2) -0.0024(17) 0.0221(18) 0.0026(17)
C18 0.055(3) 0.060(3) 0.038(2) -0.002(2) 0.0167(19) 0.001(2)
C37 0.036(2) 0.042(2) 0.053(2) 0.0080(19) 0.0105(17) 0.0082(17)
C12 0.043(2) 0.042(2) 0.049(2) -0.0011(18) 0.0135(18) 0.0048(18)
C1 0.052(2) 0.046(2) 0.045(2) 0.0005(19) 0.0247(19) 0.0004(19)
C7 0.042(2) 0.038(2) 0.048(2) -0.0049(17) 0.0134(18) 0.0005(17)
C25 0.0319(19) 0.041(2) 0.060(3) 0.0055(19) 0.0117(18) -0.0036(17)
C38 0.043(2) 0.047(2) 0.062(3) 0.007(2) 0.007(2) 0.0023(19)
C13 0.037(2) 0.054(2) 0.0369(19) 0.0093(18) 0.0156(16) 0.0121(18)
C24 0.046(2) 0.055(3) 0.058(3) 0.011(2) 0.025(2) 0.004(2)
C47 0.050(3) 0.078(3) 0.053(3) 0.004(2) 0.007(2) 0.018(3)
C44 0.041(2) 0.050(2) 0.063(3) 0.000(2) 0.015(2) 0.0002(19)
C31 0.044(2) 0.039(2) 0.048(2) 0.0002(18) 0.0149(18) -0.0005(17)
C48 0.050(3) 0.052(3) 0.059(3) 0.003(2) 0.012(2) 0.003(2)
C40 0.059(3) 0.073(4) 0.093(4) 0.032(3) 0.031(3) 0.006(3)
C42 0.055(3) 0.051(3) 0.060(3) 0.004(2) 0.022(2) 0.004(2)
C21 0.043(2) 0.074(3) 0.064(3) -0.011(2) 0.029(2) -0.009(2)
C36 0.060(3) 0.060(3) 0.054(3) -0.001(2) 0.015(2) 0.007(2)
C14 0.049(3) 0.122(5) 0.051(3) 0.016(3) 0.027(2) 0.008(3)
C11 0.060(3) 0.071(3) 0.051(3) 0.004(2) 0.008(2) 0.006(3)
C41 0.072(3) 0.077(4) 0.069(3) 0.017(3) 0.033(3) 0.011(3)
C27 0.061(3) 0.056(3) 0.110(5) -0.014(3) 0.032(3) 0.003(3)
C30 0.080(4) 0.062(3) 0.068(3) 0.013(3) -0.002(3) 0.007(3)
C10 0.049(3) 0.075(3) 0.073(3) -0.017(3) 0.001(2) 0.000(3)
C22 0.072(3) 0.069(3) 0.068(3) 0.003(3) 0.045(3) -0.015(3)
C34 0.088(4) 0.076(4) 0.064(3) -0.017(3) 0.038(3) -0.009(3)
C46 0.039(2) 0.092(4) 0.069(3) -0.019(3) 0.010(2) 0.004(3)
C39 0.050(3) 0.054(3) 0.091(4) 0.020(3) 0.012(3) -0.004(2)
C45 0.046(3) 0.066(3) 0.091(4) -0.009(3) 0.021(3) -0.010(2)
C8 0.055(3) 0.053(3) 0.063(3) -0.005(2) 0.020(2) -0.009(2)
C32 0.058(3) 0.066(3) 0.063(3) -0.016(2) 0.010(2) 0.012(2)
C26 0.057(3) 0.048(3) 0.079(3) 0.000(2) 0.030(2) 0.004(2)
C35 0.084(4) 0.083(4) 0.045(3) -0.005(3) 0.013(2) -0.003(3)
C9 0.049(3) 0.062(3) 0.082(4) -0.015(3) 0.017(3) -0.013(2)
C33 0.065(3) 0.072(3) 0.081(4) -0.017(3) 0.025(3) 0.012(3)
C23 0.081(4) 0.058(3) 0.077(3) 0.022(3) 0.043(3) 0.004(3)
C17 0.081(4) 0.076(3) 0.045(3) -0.008(2) 0.012(2) 0.010(3)
C16 0.084(4) 0.131(5) 0.038(3) 0.001(3) 0.019(3) 0.042(4)
C28 0.063(4) 0.059(3) 0.128(6) -0.003(4) 0.007(4) 0.008(3)
C29 0.102(5) 0.066(4) 0.101(5) 0.026(4) -0.007(4) 0.021(4)

loop_
_atom_type_symbol
_atom_type_description
_atom_type_scat_dispersion_real
_atom_type_scat_dispersion_imag
_atom_type_scat_source
C C 0.0033 0.0016 'International Tables Vol C Tables 4.2.6.8 and 6.1.1.4'
H H 0.0000 0.0000 'International Tables Vol C Tables 4.2.6.8 and 6.1.1.4'
N N 0.0061 0.0033 'International Tables Vol C Tables 4.2.6.8 and 6.1.1.4'
O O 0.0106 0.0060 'International Tables Vol C Tables 4.2.6.8 and 6.1.1.4'
P P 0.1023 0.0942 'International Tables Vol C Tables 4.2.6.8 and 6.1.1.4'
S S 0.1246 0.1234 'International Tables Vol C Tables 4.2.6.8 and 6.1.1.4'
Cu Cu 0.3201 1.2651 'International Tables Vol C Tables 4.2.6.8 and 6.1.1.4'

loop_
_geom_angle_atom_site_label_1
_geom_angle_atom_site_label_2
_geom_angle_atom_site_label_3
_geom_angle
C3 C2 C1 132.4(6)
C3 C2 S3 105.0(5)
C1 C2 S3 122.6(4)
C5 S3 C2 96.3(3)
C4 C3 C2 116.8(8)
C4 C3 H3 121.6
C2 C3 H3 121.6
C5 C4 C3 111.2(8)
C5 C4 H4 124.4
C3 C4 H4 124.4
C4 C5 S3 110.6(6)
C4 C5 H5 124.7
S3 C5 H5 124.7
C4A C3A H3A 124.3
C4A C5A S3A 106.1(15)
C4A C5A H5A 126.9
S3A C5A H5A 126.9
C5A C4A C3A 115.5(18)
C5A C4A H4A 122.3
C3A C4A H4A 122.3
P2 Cu1 P1 124.13(4)
P2 Cu1 S1 115.36(4)
P1 Cu1 S1 108.04(4)
P2 Cu1 S2 101.97(4)
P1 Cu1 S2 100.37(4)
S1 Cu1 S2 103.35(4)
C13 P1 C19 103.53(17)
C13 P1 C25 103.67(19)
C19 P1 C25 101.01(17)
C13 P1 Cu1 114.77(12)
C19 P1 Cu1 118.99(12)
C25 P1 Cu1 112.89(13)
C6 S2 Cu1 110.05(13)
C1 S1 Cu1 111.15(14)
C31 P2 C37 103.50(19)
C31 P2 C43 103.14(18)
C37 P2 C43 102.47(18)
C31 P2 Cu1 117.01(14)
C37 P2 Cu1 113.68(13)
C43 P2 Cu1 115.24(13)
C6 N1 C7 110.3(3)
C6 N1 H1 120(3)
C7 N1 H1 128(3)
C16 C15 C14 120.4(5)
C16 C15 H008 119.8
C14 C15 H008 119.8
C6 N2 C12 110.5(3)
C6 N2 H2 123(3)
C12 N2 H2 126(3)
C24 C19 C20 117.9(4)
C24 C19 P1 118.9(3)
C20 C19 P1 123.1(3)
C44 C43 C48 118.6(4)
C44 C43 P2 118.8(3)
C48 C43 P2 122.6(3)
C21 C20 C19 120.8(4)
C21 C20 H015 119.6
C19 C20 H015 119.6
N2 C6 N1 106.7(3)
N2 C6 S2 126.2(3)
N1 C6 S2 127.0(3)
C17 C18 C13 120.9(4)
C17 C18 H017 119.5
C13 C18 H017 119.5
C38 C37 C42 118.5(4)
C38 C37 P2 122.9(3)
C42 C37 P2 118.3(3)
C11 C12 N2 132.3(4)
C11 C12 C7 121.3(4)
N2 C12 C7 106.4(3)
O1 C1 C2 120.2(4)
O1 C1 S1 123.8(3)
C2 C1 S1 116.0(3)
C12 C7 C8 121.3(4)
C12 C7 N1 106.1(3)
C8 C7 N1 132.6(4)
C30 C25 C26 118.1(4)
C30 C25 P1 123.7(4)
C26 C25 P1 118.2(3)
C37 C38 C39 120.6(5)
C37 C38 H023 119.7
C39 C38 H023 119.7
C18 C13 C14 118.5(4)
C18 C13 P1 124.0(3)
C14 C13 P1 117.5(4)
C19 C24 C23 120.4(4)
C19 C24 H025 119.8
C23 C24 H025 119.8
C46 C47 C48 120.6(5)
C46 C47 H026 119.7
C48 C47 H026 119.7
C43 C44 C45 120.2(4)
C43 C44 H027 119.9
C45 C44 H027 119.9
C36 C31 C32 117.7(4)
C36 C31 P2 118.3(3)
C32 C31 P2 124.1(3)
C47 C48 C43 120.4(4)
C47 C48 H029 119.8
C43 C48 H029 119.8
C41 C40 C39 120.0(5)
C41 C40 H030 120.0
C39 C40 H030 120.0
C41 C42 C37 120.5(5)
C41 C42 H031 119.8
C37 C42 H031 119.8
C22 C21 C20 120.3(4)
C22 C21 H032 119.8
C20 C21 H032 119.8
C35 C36 C31 120.9(5)
C35 C36 H033 119.6
C31 C36 H033 119.6
C15 C14 C13 119.8(5)
C15 C14 H034 120.1
C13 C14 H034 120.1
C10 C11 C12 117.3(5)
C10 C11 H035 121.3
C12 C11 H035 121.3
C40 C41 C42 120.3(5)
C40 C41 H036 119.8
C42 C41 H036 119.8
C28 C27 C26 119.7(6)
C28 C27 H037 120.1
C26 C27 H037 120.1
C25 C30 C29 119.4(6)
C25 C30 H038 120.3
C29 C30 H038 120.3
C11 C10 C9 121.4(5)
C11 C10 H039 119.3
C9 C10 H039 119.3
C21 C22 C23 120.4(4)
C21 C22 H040 119.8
C23 C22 H040 119.8
C33 C34 C35 120.1(5)
C33 C34 H041 120.0
C35 C34 H041 120.0
C47 C46 C45 119.4(4)
C47 C46 H042 120.3
C45 C46 H042 120.3
C40 C39 C38 120.0(5)
C40 C39 H043 120.0
C38 C39 H043 120.0
C46 C45 C44 120.9(5)
C46 C45 H044 119.6
C44 C45 H044 119.6
C9 C8 C7 117.0(4)
C9 C8 H045 121.5
C7 C8 H045 121.5
C33 C32 C31 121.4(5)
C33 C32 H046 119.3
C31 C32 H046 119.3
C27 C26 C25 121.7(5)
C27 C26 H047 119.2
C25 C26 H047 119.2
C34 C35 C36 120.0(5)
C34 C35 H048 120.0
C36 C35 H048 120.0
C8 C9 C10 121.7(5)
C8 C9 H049 119.1
C10 C9 H049 119.1
C34 C33 C32 120.0(5)
C34 C33 H051 120.0
C32 C33 H051 120.0
C22 C23 C24 120.1(4)
C22 C23 H052 120.0
C24 C23 H052 120.0
C16 C17 C18 120.3(5)
C16 C17 H053 119.8
C18 C17 H053 119.8
C17 C16 C15 120.0(5)
C17 C16 H054 120.0
C15 C16 H054 120.0
C27 C28 C29 120.6(6)
C27 C28 H055 119.7
C29 C28 H055 119.7
C28 C29 C30 120.6(6)
C28 C29 H056 119.7
C30 C29 H056 119.7

loop_
_geom_bond_atom_site_label_1
_geom_bond_atom_site_label_2
_geom_bond_distance
C2 C3 1.392(9)
C2 C1 1.476(6)
C2 S3 1.659(6)
S3 C5 1.655(8)
C3 C4 1.359(10)
C3 H3 0.9300
C4 C5 1.336(10)
C4 H4 0.9300
C5 H5 0.9300
C3A C4A 1.392(17)
C3A H3A 0.9300
S3A C5A 1.567(17)
C5A C4A 1.322(17)
C5A H5A 0.9300
C4A H4A 0.9300
Cu1 P2 2.2870(11)
Cu1 P1 2.2895(10)
Cu1 S1 2.3506(11)
Cu1 S2 2.3923(11)
P1 C13 1.817(4)
P1 C19 1.820(4)
P1 C25 1.846(4)
S2 C6 1.684(4)
S1 C1 1.735(4)
P2 C31 1.825(4)
P2 C37 1.831(4)
P2 C43 1.831(4)
N1 C6 1.349(5)
N1 C7 1.385(5)
N1 H1 0.82(4)
C15 C16 1.378(9)
C15 C14 1.387(7)
C15 H008 0.9300
N2 C6 1.342(5)
N2 C12 1.381(5)
N2 H2 0.880(19)
O1 C1 1.221(5)
C19 C24 1.385(5)
C19 C20 1.394(5)
C43 C44 1.380(6)
C43 C48 1.390(6)
C20 C21 1.374(6)
C20 H015 0.9300
C18 C17 1.383(6)
C18 C13 1.383(6)
C18 H017 0.9300
C37 C38 1.387(6)
C37 C42 1.389(6)
C12 C11 1.379(6)
C12 C7 1.383(5)
C7 C8 1.384(6)
C25 C30 1.367(6)
C25 C26 1.382(6)
C38 C39 1.388(6)
C38 H023 0.9300
C13 C14 1.395(5)
C24 C23 1.391(6)
C24 H025 0.9300
C47 C46 1.364(7)
C47 C48 1.386(6)
C47 H026 0.9300
C44 C45 1.387(6)
C44 H027 0.9300
C31 C36 1.381(6)
C31 C32 1.382(6)
C48 H029 0.9300
C40 C41 1.373(8)
C40 C39 1.373(8)
C40 H030 0.9300
C42 C41 1.385(6)
C42 H031 0.9300
C21 C22 1.360(7)
C21 H032 0.9300
C36 C35 1.379(6)
C36 H033 0.9300
C14 H034 0.9300
C11 C10 1.375(7)
C11 H035 0.9300
C41 H036 0.9300
C27 C28 1.341(8)
C27 C26 1.377(7)
C27 H037 0.9300
C30 C29 1.412(8)
C30 H038 0.9300
C10 C9 1.378(7)
C10 H039 0.9300
C22 C23 1.361(7)
C22 H040 0.9300
C34 C33 1.358(7)
C34 C35 1.369(7)
C34 H041 0.9300
C46 C45 1.369(7)
C46 H042 0.9300
C39 H043 0.9300
C45 H044 0.9300
C8 C9 1.375(7)
C8 H045 0.9300
C32 C33 1.373(6)
C32 H046 0.9300
C26 H047 0.9300
C35 H048 0.9300
C9 H049 0.9300
C33 H051 0.9300
C23 H052 0.9300
C17 C16 1.357(8)
C17 H053 0.9300
C16 H054 0.9300
C28 C29 1.346(9)
C28 H055 0.9300
C29 H056 0.9300

loop_
_geom_torsion_atom_site_label_1
_geom_torsion_atom_site_label_2
_geom_torsion_atom_site_label_3
_geom_torsion_atom_site_label_4
_geom_torsion
C3 C2 S3 C5 -0.8(7)
C1 C2 S3 C5 180.0(6)
C1 C2 C3 C4 179.5(9)
S3 C2 C3 C4 0.4(10)
C2 C3 C4 C5 0.3(13)
C3 C4 C5 S3 -0.9(12)
C2 S3 C5 C4 1.0(9)
S3A C5A C4A C3A 3(2)
P2 Cu1 P1 C13 66.80(15)
S1 Cu1 P1 C13 -73.10(15)
S2 Cu1 P1 C13 179.06(15)
P2 Cu1 P1 C19 -56.58(15)
S1 Cu1 P1 C19 163.52(14)
S2 Cu1 P1 C19 55.68(14)
P2 Cu1 P1 C25 -174.68(15)
S1 Cu1 P1 C25 45.42(15)
S2 Cu1 P1 C25 -62.42(15)
P2 Cu1 S2 C6 -74.33(15)
P1 Cu1 S2 C6 157.22(15)
S1 Cu1 S2 C6 45.69(15)
P2 Cu1 S1 C1 -30.91(17)
P1 Cu1 S1 C1 112.93(16)
S2 Cu1 S1 C1 -141.29(16)
P1 Cu1 P2 C31 -67.36(15)
S1 Cu1 P2 C31 69.97(15)
S2 Cu1 P2 C31 -178.83(15)
P1 Cu1 P2 C37 53.28(16)
S1 Cu1 P2 C37 -169.39(15)
S2 Cu1 P2 C37 -58.19(15)
P1 Cu1 P2 C43 171.14(14)
S1 Cu1 P2 C43 -51.53(15)
S2 Cu1 P2 C43 59.67(15)
C13 P1 C19 C24 -98.7(3)
C25 P1 C19 C24 154.2(3)
Cu1 P1 C19 C24 30.1(4)
C13 P1 C19 C20 80.1(3)
C25 P1 C19 C20 -27.0(4)
Cu1 P1 C19 C20 -151.1(3)
C31 P2 C43 C44 -100.3(3)
C37 P2 C43 C44 152.4(3)
Cu1 P2 C43 C44 28.4(4)
C31 P2 C43 C48 78.8(4)
C37 P2 C43 C48 -28.5(4)
Cu1 P2 C43 C48 -152.5(3)
C24 C19 C20 C21 -0.8(6)
P1 C19 C20 C21 -179.7(3)
C12 N2 C6 N1 0.2(4)
C12 N2 C6 S2 177.5(3)
C7 N1 C6 N2 -0.4(4)
C7 N1 C6 S2 -177.6(3)
Cu1 S2 C6 N2 137.0(3)
Cu1 S2 C6 N1 -46.2(4)
C31 P2 C37 C38 18.3(4)
C43 P2 C37 C38 125.4(3)
Cu1 P2 C37 C38 -109.6(3)
C31 P2 C37 C42 -166.9(3)
C43 P2 C37 C42 -59.9(3)
Cu1 P2 C37 C42 65.2(3)
C6 N2 C12 C11 -178.7(5)
C6 N2 C12 C7 0.0(4)
C3 C2 C1 O1 -10.2(11)
S3 C2 C1 O1 168.8(5)
C3 C2 C1 S1 169.1(8)
S3 C2 C1 S1 -11.9(7)
Cu1 S1 C1 O1 -40.8(4)
Cu1 S1 C1 C2 140.0(4)
C11 C12 C7 C8 0.1(6)
N2 C12 C7 C8 -178.8(4)
C11 C12 C7 N1 178.6(4)
N2 C12 C7 N1 -0.2(4)
C6 N1 C7 C12 0.4(4)
C6 N1 C7 C8 178.7(4)
C13 P1 C25 C30 14.0(4)
C19 P1 C25 C30 121.0(4)
Cu1 P1 C25 C30 -110.8(4)
C13 P1 C25 C26 -166.5(3)
C19 P1 C25 C26 -59.4(3)
Cu1 P1 C25 C26 68.7(3)
C42 C37 C38 C39 -0.5(6)
P2 C37 C38 C39 174.3(3)
C17 C18 C13 C14 0.3(7)
C17 C18 C13 P1 179.4(4)
C19 P1 C13 C18 -6.6(4)
C25 P1 C13 C18 98.6(4)
Cu1 P1 C13 C18 -137.9(3)
C19 P1 C13 C14 172.5(4)
C25 P1 C13 C14 -82.4(4)
Cu1 P1 C13 C14 41.2(4)
C20 C19 C24 C23 -0.3(6)
P1 C19 C24 C23 178.6(4)
C48 C43 C44 C45 -0.2(6)
P2 C43 C44 C45 178.9(4)
C37 P2 C31 C36 -99.2(4)
C43 P2 C31 C36 154.3(3)
Cu1 P2 C31 C36 26.7(4)
C37 P2 C31 C32 80.7(4)
C43 P2 C31 C32 -25.8(4)
Cu1 P2 C31 C32 -153.4(4)
C46 C47 C48 C43 -0.9(7)
C44 C43 C48 C47 0.9(6)
P2 C43 C48 C47 -178.3(3)
C38 C37 C42 C41 0.0(6)
P2 C37 C42 C41 -175.1(4)
C19 C20 C21 C22 0.4(7)
C32 C31 C36 C35 -0.6(7)
P2 C31 C36 C35 179.3(4)
C16 C15 C14 C13 1.7(9)
C18 C13 C14 C15 -1.6(7)
P1 C13 C14 C15 179.3(4)
N2 C12 C11 C10 179.3(4)
C7 C12 C11 C10 0.7(7)
C39 C40 C41 C42 -0.2(8)
C37 C42 C41 C40 0.4(7)
C26 C25 C30 C29 0.4(8)
P1 C25 C30 C29 180.0(4)
C12 C11 C10 C9 -0.7(8)
C20 C21 C22 C23 1.2(8)
C48 C47 C46 C45 0.3(7)
C41 C40 C39 C38 -0.3(7)
C37 C38 C39 C40 0.7(7)
C47 C46 C45 C44 0.3(8)
C43 C44 C45 C46 -0.3(7)
C12 C7 C8 C9 -1.1(6)
N1 C7 C8 C9 -179.1(4)
C36 C31 C32 C33 -0.1(7)
P2 C31 C32 C33 -180.0(4)
C28 C27 C26 C25 1.5(8)
C30 C25 C26 C27 -1.4(7)
P1 C25 C26 C27 179.0(4)
C33 C34 C35 C36 -0.3(8)
C31 C36 C35 C34 0.8(8)
C7 C8 C9 C10 1.1(7)
C11 C10 C9 C8 -0.3(8)
C35 C34 C33 C32 -0.4(9)
C31 C32 C33 C34 0.6(8)
C21 C22 C23 C24 -2.3(8)
C19 C24 C23 C22 1.9(8)
C13 C18 C17 C16 1.0(7)
C18 C17 C16 C15 -0.9(9)
C14 C15 C16 C17 -0.4(9)
C26 C27 C28 C29 -0.7(9)
C27 C28 C29 C30 -0.3(10)
C25 C30 C29 C28 0.4(10)
